data_2206383
loop_
_publ_author_name
'Alpaslan, G\"okhan'
'\"Ozdamar, \"Ozg\"ur'
'Odaba\;so\<glu, Mustafa'
'Ersanl\?i, Cem C\"uneyt'
'B\"uy\"ukg\"ung\"or, Orhan'
'Erd\"onmez, Ahmet'

_publ_section_title
;
 Ethyl 4-chloro-3-oxo-2-(phenylhydrazono)butyrate
;
_journal_coeditor_code CI6608
_journal_issue 8
_journal_name_full 'Acta Crystallographica Section E'
_journal_page_first o2428
_journal_page_last o2430
_journal_paper_doi 10.1107/S1600536805021240
_journal_volume 61
_journal_year 2005
_chemical_formula_iupac 'C12 H13 Cl N2 O3'
_chemical_formula_moiety 'C12 H13 Cl N2 O3'
_chemical_formula_sum 'C12 H13 Cl N2 O3'
_chemical_formula_weight 268.69
_chemical_name_systematic
;
Ethyl 4-chloro-3-oxo-2-(phenylhydrazono)butyrate
;
_space_group_IT_number 14
_symmetry_cell_setting monoclinic
_symmetry_space_group_name_Hall '-P 2ybc'
_symmetry_space_group_name_H-M 'P 1 21/c 1'
_atom_sites_solution_hydrogens geom
_atom_sites_solution_primary direct
_atom_sites_solution_secondary difmap
_audit_creation_method SHELXL-97
_cell_angle_alpha 90.00
_cell_angle_beta 92.306(12)
_cell_angle_gamma 90.00
_cell_formula_units_Z 4
_cell_length_a 5.6856(8)
_cell_length_b 10.9674(10)
_cell_length_c 20.704(3)
_cell_measurement_reflns_used 7493
_cell_measurement_temperature 296(2)
_cell_measurement_theta_max 27.1
_cell_measurement_theta_min 1.9
_cell_volume 1290.0(3)
_computing_cell_refinement X-AREA
_computing_data_collection 'X-AREA (Stoe & Cie, 2002)'
_computing_data_reduction 'X-RED32 (Stoe & Cie, 2002)'
_computing_molecular_graphics 'ORTEP-3 for Windows (Farrugia, 1997)'
_computing_publication_material 'WinGX (Farrugia, 1999)'
_computing_structure_refinement 'SHELXL97 (Sheldrick, 1997)'
_computing_structure_solution 'SHELXS97 (Sheldrick, 1997)'
_diffrn_ambient_temperature 296(2)
_diffrn_detector_area_resol_mean 6.67
_diffrn_measured_fraction_theta_full 1.00
_diffrn_measured_fraction_theta_max 1.00
_diffrn_measurement_device_type 'Stoe IPDS-II'
_diffrn_measurement_method \w
_diffrn_radiation_monochromator graphite
_diffrn_radiation_source 'fine-focus sealed tube'
_diffrn_radiation_type MoK\a
_diffrn_radiation_wavelength 0.71073
_diffrn_reflns_av_R_equivalents 0.038
_diffrn_reflns_av_sigmaI/netI 0.044
_diffrn_reflns_limit_h_max 7
_diffrn_reflns_limit_h_min -6
_diffrn_reflns_limit_k_max 13
_diffrn_reflns_limit_k_min -13
_diffrn_reflns_limit_l_max 25
_diffrn_reflns_limit_l_min -24
_diffrn_reflns_number 7849
_diffrn_reflns_theta_full 26.0
_diffrn_reflns_theta_max 26.0
_diffrn_reflns_theta_min 1.97
_diffrn_standards_decay_% 0
_diffrn_standards_number 0
_exptl_absorpt_coefficient_mu 0.30
_exptl_absorpt_correction_T_max 0.962
_exptl_absorpt_correction_T_min 0.860
_exptl_absorpt_correction_type integration
_exptl_absorpt_process_details '(X-RED32; Stoe & Cie, 2002)'
_exptl_crystal_colour yellow
_exptl_crystal_density_diffrn 1.384
_exptl_crystal_density_method 'not measured'
_exptl_crystal_description Plate
_exptl_crystal_F_000 560
_exptl_crystal_size_max 0.52
_exptl_crystal_size_mid 0.42
_exptl_crystal_size_min 0.13
_refine_diff_density_max 0.17
_refine_diff_density_min -0.17
_refine_ls_extinction_method none
_refine_ls_goodness_of_fit_ref 0.82
_refine_ls_hydrogen_treatment mixed
_refine_ls_matrix_type full
_refine_ls_number_parameters 167
_refine_ls_number_reflns 2516
_refine_ls_number_restraints 0
_refine_ls_restrained_S_all 0.82
_refine_ls_R_factor_all 0.070
_refine_ls_R_factor_gt 0.035
_refine_ls_shift/su_max 0.001
_refine_ls_shift/su_mean 0.000
_refine_ls_structure_factor_coef Fsqd
_refine_ls_weighting_details 'w = 1/[\s^2^(Fo^2^)+(0.0519P)^2^] where P = (Fo^2^+2Fc^2^)/3'
_refine_ls_weighting_scheme calc
_refine_ls_wR_factor_gt 0.083
_refine_ls_wR_factor_ref 0.092
_reflns_number_gt 1424
_reflns_number_total 2516
_reflns_threshold_expression I>2\s(I)
_cod_data_source_file ci6608.cif
_cod_data_source_block I
_cod_original_sg_symbol_H-M 'P 21/c'
_cod_database_code 2206383

loop_
_symmetry_equiv_pos_as_xyz
'x, y, z'
'-x, y+1/2, -z+1/2'
'-x, -y, -z'
'x, -y-1/2, z-1/2'

loop_
_atom_site_label
_atom_site_fract_x
_atom_site_fract_y
_atom_site_fract_z
_atom_site_U_iso_or_equiv
_atom_site_adp_type
_atom_site_calc_flag
_atom_site_refinement_flags
_atom_site_occupancy
_atom_site_type_symbol
C1 0.0174(3) 0.72494(17) 0.65632(9) 0.0512(4) Uani d . 1 C
C2 -0.0252(3) 0.67855(18) 0.59470(9) 0.0611(5) Uani d . 1 C
H2 0.0752 0.6204 0.5782 0.073 Uiso calc R 1 H
C3 -0.2157(4) 0.7187(2) 0.55814(10) 0.0676(6) Uani d . 1 C
H3 -0.2440 0.6873 0.5168 0.081 Uiso calc R 1 H
C4 -0.3653(4) 0.80462(19) 0.58154(10) 0.0670(6) Uani d . 1 C
H4 -0.4949 0.8309 0.5565 0.080 Uiso calc R 1 H
C5 -0.3220(4) 0.85150(19) 0.64242(10) 0.0658(5) Uani d . 1 C
H5 -0.4225 0.9102 0.6584 0.079 Uiso calc R 1 H
C6 -0.1305(3) 0.81230(16) 0.68019(9) 0.0570(5) Uani d . 1 C
H6 -0.1018 0.8445 0.7213 0.068 Uiso calc R 1 H
C7 0.5344(3) 0.55964(16) 0.70680(9) 0.0512(4) Uani d . 1 C
C8 0.6179(3) 0.61235(18) 0.76931(9) 0.0532(4) Uani d . 1 C
C9 0.9217(4) 0.6245(2) 0.85134(9) 0.0675(5) Uani d . 1 C
H9A 0.8858 0.7110 0.8510 0.081 Uiso calc R 1 H
H9B 1.0915 0.6155 0.8521 0.081 Uiso calc R 1 H
C10 0.8285(4) 0.5680(2) 0.91027(10) 0.0849(7) Uani d . 1 C
H10A 0.8978 0.6071 0.9479 0.127 Uiso calc R 1 H
H10B 0.8669 0.4828 0.9111 0.127 Uiso calc R 1 H
H10C 0.6607 0.5777 0.9098 0.127 Uiso calc R 1 H
C11 0.6597(4) 0.46411(16) 0.67139(9) 0.0538(4) Uani d . 1 C
C12 0.5435(4) 0.42834(19) 0.60645(9) 0.0644(5) Uani d . 1 C
H12A 0.4966 0.5015 0.5830 0.077 Uiso calc R 1 H
H12B 0.4028 0.3812 0.6138 0.077 Uiso calc R 1 H
Cl1 0.73347(12) 0.34221(6) 0.55934(3) 0.0957(3) Uani d . 1 Cl
N1 0.2109(3) 0.68571(15) 0.69546(8) 0.0548(4) Uani d . 1 N
N2 0.3444(3) 0.59871(14) 0.67505(7) 0.0517(4) Uani d . 1 N
O1 0.5090(2) 0.69194(14) 0.79586(6) 0.0712(4) Uani d . 1 O
O2 0.8199(2) 0.56811(12) 0.79256(6) 0.0629(4) Uani d . 1 O
O3 0.8393(3) 0.41558(13) 0.69109(7) 0.0751(4) Uani d . 1 O
H1 0.241(4) 0.715(2) 0.7320(11) 0.081(8) Uiso d . 1 H

loop_
_atom_site_aniso_label
_atom_site_aniso_U_11
_atom_site_aniso_U_22
_atom_site_aniso_U_33
_atom_site_aniso_U_12
_atom_site_aniso_U_13
_atom_site_aniso_U_23
C1 0.0448(10) 0.0579(11) 0.0508(10) -0.0048(9) 0.0004(8) 0.0050(9)
C2 0.0576(12) 0.0749(13) 0.0510(11) 0.0070(10) 0.0028(9) -0.0015(10)
C3 0.0694(14) 0.0818(14) 0.0511(11) 0.0071(11) -0.0052(10) -0.0006(10)
C4 0.0584(12) 0.0760(14) 0.0655(13) 0.0072(11) -0.0118(10) 0.0077(11)
C5 0.0628(12) 0.0607(12) 0.0737(14) 0.0084(10) -0.0008(11) 0.0012(10)
C6 0.0551(11) 0.0598(11) 0.0556(11) -0.0028(9) -0.0031(9) -0.0034(9)
C7 0.0489(11) 0.0558(10) 0.0487(10) -0.0034(9) -0.0017(8) 0.0047(8)
C8 0.0484(11) 0.0610(11) 0.0500(11) -0.0038(10) 0.0011(9) 0.0021(9)
C9 0.0628(12) 0.0764(13) 0.0622(12) -0.0050(11) -0.0126(10) -0.0099(11)
C10 0.1010(17) 0.0989(17) 0.0543(13) -0.0119(14) -0.0025(12) -0.0100(12)
C11 0.0603(12) 0.0510(10) 0.0497(10) 0.0009(9) -0.0046(9) 0.0037(8)
C12 0.0713(13) 0.0652(12) 0.0557(11) 0.0086(10) -0.0081(10) -0.0044(9)
Cl1 0.1100(5) 0.1103(5) 0.0657(4) 0.0388(4) -0.0112(3) -0.0241(3)
N1 0.0474(9) 0.0662(10) 0.0505(9) 0.0002(8) -0.0004(7) -0.0014(8)
N2 0.0487(9) 0.0553(9) 0.0511(9) -0.0031(8) 0.0017(7) 0.0041(7)
O1 0.0629(9) 0.0918(10) 0.0581(8) 0.0152(8) -0.0060(7) -0.0165(7)
O2 0.0596(8) 0.0716(8) 0.0563(8) 0.0046(7) -0.0128(6) -0.0081(7)
O3 0.0826(10) 0.0731(9) 0.0678(9) 0.0233(8) -0.0205(8) -0.0111(7)

loop_
_atom_type_symbol
_atom_type_description
_atom_type_scat_dispersion_real
_atom_type_scat_dispersion_imag
_atom_type_scat_source
C C 0.0033 0.0016 'International Tables Vol C Tables 4.2.6.8 and 6.1.1.4'
H H 0.0000 0.0000 'International Tables Vol C Tables 4.2.6.8 and 6.1.1.4'
Cl Cl 0.1484 0.1585 'International Tables Vol C Tables 4.2.6.8 and 6.1.1.4'
N N 0.0061 0.0033 'International Tables Vol C Tables 4.2.6.8 and 6.1.1.4'
O O 0.0106 0.0060 'International Tables Vol C Tables 4.2.6.8 and 6.1.1.4'

loop_
_geom_angle_atom_site_label_1
_geom_angle_atom_site_label_2
_geom_angle_atom_site_label_3
_geom_angle
_geom_angle_publ_flag
C6 C1 C2 119.90(18) ?
C6 C1 N1 118.7(2) y
C2 C1 N1 121.4(2) y
C3 C2 C1 119.72(18) ?
C3 C2 H2 120.1 ?
C1 C2 H2 120.1 ?
C2 C3 C4 120.95(19) ?
C2 C3 H3 119.5 ?
C4 C3 H3 119.5 ?
C3 C4 C5 119.4(2) ?
C3 C4 H4 120.3 ?
C5 C4 H4 120.3 ?
C4 C5 C6 120.68(19) ?
C4 C5 H5 119.7 ?
C6 C5 H5 119.7 ?
C1 C6 C5 119.37(19) ?
C1 C6 H6 120.3 ?
C5 C6 H6 120.3 ?
N2 C7 C11 112.7(2) y
N2 C7 C8 122.6(2) y
C11 C7 C8 124.6(2) y
O1 C8 O2 123.4(2) y
O1 C8 C7 121.7(2) y
O2 C8 C7 114.83(17) ?
O2 C9 C10 111.38(17) ?
O2 C9 H9A 109.4 ?
C10 C9 H9A 109.4 ?
O2 C9 H9B 109.4 ?
C10 C9 H9B 109.4 ?
H9A C9 H9B 108.0 ?
C9 C10 H10A 109.5 ?
C9 C10 H10B 109.5 ?
H10A C10 H10B 109.5 ?
C9 C10 H10C 109.5 ?
H10A C10 H10C 109.5 ?
H10B C10 H10C 109.5 ?
O3 C11 C7 124.2(2) y
O3 C11 C12 120.96(17) ?
C7 C11 C12 114.79(17) ?
C11 C12 Cl1 111.90(10) y
C11 C12 H12A 109.2 ?
Cl1 C12 H12A 109.2 ?
C11 C12 H12B 109.2 ?
Cl1 C12 H12B 109.2 ?
H12A C12 H12B 107.9 ?
N2 N1 C1 119.4(2) y
N2 N1 H1 118.4(16) ?
C1 N1 H1 122.3(16) ?
N1 N2 C7 123.8(2) y
C8 O2 C9 117.21(15) ?

loop_
_geom_bond_atom_site_label_1
_geom_bond_atom_site_label_2
_geom_bond_distance
_geom_bond_publ_flag
C1 C6 1.379(2) ?
C1 C2 1.386(3) ?
C1 N1 1.407(2) y
C2 C3 1.369(3) ?
C2 H2 0.93 ?
C3 C4 1.371(3) ?
C3 H3 0.93 ?
C4 C5 1.374(3) ?
C4 H4 0.93 ?
C5 C6 1.383(3) ?
C5 H5 0.93 ?
C6 H6 0.93 ?
C7 N2 1.314(2) y
C7 C11 1.478(3) ?
C7 C8 1.478(2) ?
C8 O1 1.214(2) y
C8 O2 1.320(2) y
C9 O2 1.463(2) y
C9 C10 1.485(3) ?
C9 H9A 0.97 ?
C9 H9B 0.97 ?
C10 H10A 0.96 ?
C10 H10B 0.96 ?
C10 H10C 0.96 ?
C11 O3 1.208(2) y
C11 C12 1.525(3) ?
C12 Cl1 1.759(2) y
C12 H12A 0.97 ?
C12 H12B 0.97 ?
N1 N2 1.300(2) y
N1 H1 0.83(2) ?

loop_
_geom_hbond_atom_site_label_D
_geom_hbond_atom_site_label_H
_geom_hbond_atom_site_label_A
_geom_hbond_site_symmetry_A
_geom_hbond_distance_DH
_geom_hbond_distance_HA
_geom_hbond_distance_DA
_geom_hbond_angle_DHA
C6 H6 O3 2_656 0.93 2.43 3.282(3) 152
N1 H1 O1 . 0.83(2) 1.99(2) 2.630(2) 133(2)

loop_
_geom_torsion_atom_site_label_1
_geom_torsion_atom_site_label_2
_geom_torsion_atom_site_label_3
_geom_torsion_atom_site_label_4
_geom_torsion
C6 C1 C2 C3 -0.8(3)
N1 C1 C2 C3 179.82(17)
C1 C2 C3 C4 0.1(3)
C2 C3 C4 C5 0.5(3)
C3 C4 C5 C6 -0.4(3)
C2 C1 C6 C5 0.8(3)
N1 C1 C6 C5 -179.77(17)
C4 C5 C6 C1 -0.2(3)
N2 C7 C8 O1 2.9(3)
C11 C7 C8 O1 179.03(16)
N2 C7 C8 O2 -175.68(15)
C11 C7 C8 O2 0.4(3)
N2 C7 C11 O3 179.46(18)
C8 C7 C11 O3 3.0(3)
N2 C7 C11 C12 -1.0(2)
C8 C7 C11 C12 -177.49(16)
O3 C11 C12 Cl1 -14.3(2)
C7 C11 C12 Cl1 166.23(13)
C6 C1 N1 N2 176.26(15)
C2 C1 N1 N2 -4.3(3)
C1 N1 N2 C7 176.93(16)
C11 C7 N2 N1 -177.27(14)
C8 C7 N2 N1 -0.8(3)
O1 C8 O2 C9 -3.9(3)
C7 C8 O2 C9 174.68(15)
C10 C9 O2 C8 86.7(2)

loop_
_cod_related_entry_id
_cod_related_entry_database
_cod_related_entry_code
1 ChemSpider 4626052
